data_1511470
loop_
_publ_author_name
'Khamaganova, T.N.'
'Trunov, V.K.'
'Dzhurinskii, B.F.'
'Efremov, V.A.'

_publ_section_title
;
 Crystal structures Ba3 TR2 (B O3)4 (TR= La, Pr)
;
_journal_name_full Kristallografiya
_journal_page_first 856
_journal_page_last 860
_journal_volume 35
_journal_year 1990
_chemical_formula_sum 'B4 Ba3 O12 Pr2'
_chemical_name_systematic 'Ba3 Pr2 (B O3)4'
_space_group_IT_number 62
_symmetry_space_group_name_Hall '-P 2ac 2n'
_symmetry_space_group_name_H-M 'P n m a'
_cell_angle_alpha 90
_cell_angle_beta 90
_cell_angle_gamma 90
_cell_formula_units_Z 4
_cell_length_a 7.733
_cell_length_b 16.843
_cell_length_c 9.009
_cell_volume 1173.394
_citation_journal_id_ASTM KRISAJ
_cod_data_source_file boron4-x_10.cif
_cod_data_source_block B4Ba3O12Pr2
_cod_database_code 1511470

loop_
_symmetry_equiv_pos_as_xyz
x,y,z
-x+1/2,-y,z+1/2
x+1/2,-y+1/2,-z+1/2
-x,y+1/2,-z
-x,-y,-z
x-1/2,y,-z-1/2
-x-1/2,y-1/2,z-1/2
x,-y-1/2,z

loop_
_atom_site_label
_atom_site_type_symbol
_atom_site_fract_x
_atom_site_fract_y
_atom_site_fract_z
_atom_site_occupancy
_atom_site_U_iso_or_equiv
Ba3 Ba+2 0.48305 0.58411 0.18008 0.67 0.0
Ba2 Ba+2 0.18639 0.12559 0.15252 0.67 0.0
O5 O-2 0.627 0.6013 0.454 1 0.0
Pr3 Pr+3 0.48305 0.58411 0.18008 0.33 0.0
B3 B+3 0.324 0.4553 0.457 1 0.0
O1 O-2 0.547 0.3214 0.075 1 0.0
Pr2 Pr+3 0.18639 0.12559 0.15252 0.33 0.0
Ba1 Ba+2 0.3132 0.25 0.5318 0.33 0.0
Pr1 Pr+3 0.3132 0.25 0.5318 0.67 0.0
B1 B+3 0.489 0.25 0.132 1 0.0
O2 O-2 0.382 0.25 0.261 1 0.0
B2 B+3 0.288 0.75 0.354 1 0.0
O7 O-2 0.395 0.455 0.316 1 0.0
O6 O-2 0.293 0.4898 0.984 1 0.0
O4 O-2 0.75 0.6802 0.216 1 0.0
O3 O-2 0.635 0.25 0.511 1 0.0
